data_4066365
loop_
_publ_author_name
'Volpe, Emily C.'
'Manke, David R.'
'Bartholomew, Erika R.'
'Wolczanski, Peter T.'
'Lobkovsky, Emil B.'

_publ_section_title
;
 Aryl&#x2212;Oxazoline Chelates of First-Row Transition Metals: Structures
 of {\k-C,N-(o-C6H4)CMe2(COCH2CMe2N)}FeCl(py) and
 [(\k-C,N-(o-C6H4)CMe2(COCH2CMe2N)}Cr(\m-Cl)]2&#x2021;
;
_journal_issue 24
_journal_name_full Organometallics
_journal_page_first 6642
_journal_paper_doi 10.1021/om100420z
_journal_volume 29
_journal_year 2010
_chemical_formula_moiety 'C19 H23 Cl Fe N2 O, 0.5(C6 H6)'
_chemical_formula_sum 'C22 H26 Cl Fe N2 O'
_chemical_formula_weight 425.75
_chemical_name_common Fe(PhCMe2Ox)(7)
_chemical_name_systematic
;

 ?

;
_space_group_IT_number 14
_symmetry_cell_setting monoclinic
_symmetry_space_group_name_Hall '-P 2ybc'
_symmetry_space_group_name_H-M 'P 1 21/c 1'
_atom_sites_solution_hydrogens geom
_atom_sites_solution_primary direct
_atom_sites_solution_secondary difmap
_audit_creation_method SHELXL-97
_cell_angle_alpha 90.00
_cell_angle_beta 109.904(3)
_cell_angle_gamma 90.00
_cell_formula_units_Z 4
_cell_length_a 15.8720(7)
_cell_length_b 9.0323(4)
_cell_length_c 15.5493(8)
_cell_measurement_reflns_used 2119
_cell_measurement_temperature 173(2)
_cell_measurement_theta_max 21.59
_cell_measurement_theta_min 2.64
_cell_volume 2096.00(17)
_computing_cell_refinement 'Bruker SAINT+'
_computing_data_collection 'Bruker APEX2'
_computing_data_reduction 'Bruker SAINT+'
_computing_molecular_graphics 'Bruker SHELXTL'
_computing_publication_material 'Bruker SHELXTL'
_computing_structure_refinement 'SHELXL-97 (Sheldrick, 1997)'
_computing_structure_solution 'SHELXS-97 (Sheldrick, 1990)'
_diffrn_ambient_temperature 173(2)
_diffrn_measured_fraction_theta_full 0.999
_diffrn_measured_fraction_theta_max 0.999
_diffrn_measurement_device_type 'Bruker X8 APEX II diffractometer'
_diffrn_measurement_method 'phi and omega scans'
_diffrn_radiation_monochromator graphite
_diffrn_radiation_source 'fine-focus sealed tube'
_diffrn_radiation_type MoK\a
_diffrn_radiation_wavelength 0.71073
_diffrn_reflns_av_R_equivalents 0.0814
_diffrn_reflns_av_sigmaI/netI 0.0662
_diffrn_reflns_limit_h_max 19
_diffrn_reflns_limit_h_min -19
_diffrn_reflns_limit_k_max 11
_diffrn_reflns_limit_k_min -10
_diffrn_reflns_limit_l_max 18
_diffrn_reflns_limit_l_min -18
_diffrn_reflns_number 20134
_diffrn_reflns_theta_full 25.68
_diffrn_reflns_theta_max 25.68
_diffrn_reflns_theta_min 2.64
_exptl_absorpt_coefficient_mu 0.860
_exptl_absorpt_correction_T_max 0.9582
_exptl_absorpt_correction_T_min 0.7247
_exptl_absorpt_correction_type multi-scan
_exptl_absorpt_process_details SADABS
_exptl_crystal_colour yellow
_exptl_crystal_density_diffrn 1.349
_exptl_crystal_density_method 'not measured'
_exptl_crystal_description block
_exptl_crystal_F_000 892
_exptl_crystal_size_max 0.40
_exptl_crystal_size_mid 0.15
_exptl_crystal_size_min 0.05
_refine_diff_density_max 0.757
_refine_diff_density_min -0.463
_refine_diff_density_rms 0.100
_refine_ls_extinction_method none
_refine_ls_goodness_of_fit_ref 1.048
_refine_ls_hydrogen_treatment riding
_refine_ls_matrix_type full
_refine_ls_number_parameters 248
_refine_ls_number_reflns 3968
_refine_ls_number_restraints 0
_refine_ls_restrained_S_all 1.048
_refine_ls_R_factor_all 0.0774
_refine_ls_R_factor_gt 0.0530
_refine_ls_shift/su_max 0.022
_refine_ls_shift/su_mean 0.001
_refine_ls_structure_factor_coef Fsqd
_refine_ls_weighting_details 'calc w=1/[\s^2^(Fo^2^)+(0.0858P)^2^+0.8270P] where P=(Fo^2^+2Fc^2^)/3'
_refine_ls_weighting_scheme calc
_refine_ls_wR_factor_gt 0.1408
_refine_ls_wR_factor_ref 0.1561
_reflns_number_gt 2930
_reflns_number_total 3968
_reflns_threshold_expression >2sigma(I)
_cod_data_source_file om100420z_si_002.cif
_cod_data_source_block ev4
_cod_depositor_comments
;
The following automatic conversions were performed:

'_symmetry_cell_setting' value 'Monoclinic' changed to 'monoclinic'
according to /home/saulius/struct/CIF-dictionaries/cif_core.dic
dictionary named 'cif_core.dic' version 2.4.1 from 2010-06-29.

Automatic conversion script
Id: cif_fix_values 1715 2011-07-08 13:25:40Z adriana 
;
_cod_original_sg_symbol_H-M P2(1)/c
_cod_database_code 4066365

loop_
_symmetry_equiv_pos_as_xyz
'x, y, z'
'-x, y+1/2, -z+1/2'
'-x, -y, -z'
'x, -y-1/2, z-1/2'

loop_
_atom_site_label
_atom_site_type_symbol
_atom_site_fract_x
_atom_site_fract_y
_atom_site_fract_z
_atom_site_U_iso_or_equiv
_atom_site_adp_type
_atom_site_occupancy
_atom_site_symmetry_multiplicity
_atom_site_calc_flag
_atom_site_refinement_flags
Fe1 Fe 0.18595(3) 0.71274(4) 0.19236(3) 0.01646(11) Uani 1 1 d .
Cl1 Cl 0.04423(5) 0.74754(9) 0.09229(5) 0.02688(19) Uani 1 1 d .
O1 O 0.22129(17) 0.7604(3) 0.46785(16) 0.0391(6) Uani 1 1 d .
N1 N 0.17843(19) 0.6959(3) 0.32120(18) 0.0315(7) Uani 1 1 d .
N2 N 0.21320(18) 0.4986(3) 0.15810(18) 0.0335(7) Uani 1 1 d .
C1 C 0.2972(2) 0.8329(4) 0.2293(2) 0.0333(8) Uani 1 1 d .
C2 C 0.3565(2) 0.8287(4) 0.1804(2) 0.0349(9) Uani 1 1 d .
H2A H 0.3405 0.7718 0.1258 0.042 Uiso 1 1 calc R
C3 C 0.4374(2) 0.9038(4) 0.2078(3) 0.0433(10) Uani 1 1 d .
H3A H 0.4749 0.9003 0.1714 0.052 Uiso 1 1 calc R
C4 C 0.4634(2) 0.9840(4) 0.2885(3) 0.0427(10) Uani 1 1 d .
H4A H 0.5188 1.0357 0.3083 0.051 Uiso 1 1 calc R
C5 C 0.4077(2) 0.9875(4) 0.3398(3) 0.0392(9) Uani 1 1 d .
H5A H 0.4258 1.0417 0.3954 0.047 Uiso 1 1 calc R
C6 C 0.3257(2) 0.9141(4) 0.3125(2) 0.0318(8) Uani 1 1 d .
C7 C 0.2636(2) 0.9335(4) 0.3694(2) 0.0353(9) Uani 1 1 d .
C8 C 0.2207(2) 0.7878(4) 0.3828(2) 0.0307(8) Uani 1 1 d .
C9 C 0.1308(2) 0.5906(4) 0.3634(2) 0.0340(8) Uani 1 1 d .
C10 C 0.1825(3) 0.6135(4) 0.4645(2) 0.0402(9) Uani 1 1 d .
H10A H 0.1420 0.6098 0.5009 0.048 Uiso 1 1 calc R
H10B H 0.2298 0.5376 0.4878 0.048 Uiso 1 1 calc R
C11 C 0.1359(3) 0.4328(4) 0.3331(3) 0.0500(11) Uani 1 1 d .
H11A H 0.1046 0.4249 0.2670 0.075 Uiso 1 1 calc R
H11B H 0.1077 0.3666 0.3652 0.075 Uiso 1 1 calc R
H11C H 0.1989 0.4046 0.3473 0.075 Uiso 1 1 calc R
C12 C 0.0344(2) 0.6442(5) 0.3382(3) 0.0518(11) Uani 1 1 d .
H12A H 0.0339 0.7448 0.3617 0.078 Uiso 1 1 calc R
H12B H 0.0013 0.5780 0.3652 0.078 Uiso 1 1 calc R
H12C H 0.0059 0.6445 0.2715 0.078 Uiso 1 1 calc R
C13 C 0.1846(3) 1.0350(4) 0.3161(3) 0.0466(10) Uani 1 1 d .
H13A H 0.1531 0.9919 0.2559 0.070 Uiso 1 1 calc R
H13B H 0.2076 1.1330 0.3085 0.070 Uiso 1 1 calc R
H13C H 0.1431 1.0445 0.3502 0.070 Uiso 1 1 calc R
C14 C 0.3108(3) 1.0018(5) 0.4634(3) 0.0520(11) Uani 1 1 d .
H14A H 0.2680 1.0129 0.4959 0.078 Uiso 1 1 calc R
H14B H 0.3347 1.0992 0.4560 0.078 Uiso 1 1 calc R
H14C H 0.3601 0.9373 0.4987 0.078 Uiso 1 1 calc R
C15 C 0.2960(2) 0.4451(4) 0.1991(2) 0.0370(9) Uani 1 1 d .
H15A H 0.3402 0.5093 0.2379 0.044 Uiso 1 1 calc R
C16 C 0.3204(3) 0.3022(4) 0.1880(3) 0.0413(10) Uani 1 1 d .
H16A H 0.3799 0.2684 0.2180 0.050 Uiso 1 1 calc R
C17 C 0.2562(3) 0.2094(4) 0.1321(3) 0.0436(10) Uani 1 1 d .
H17A H 0.2702 0.1094 0.1237 0.052 Uiso 1 1 calc R
C18 C 0.1724(3) 0.2631(4) 0.0892(3) 0.0434(10) Uani 1 1 d .
H18A H 0.1274 0.2011 0.0497 0.052 Uiso 1 1 calc R
C19 C 0.1527(2) 0.4084(4) 0.1033(2) 0.0362(9) Uani 1 1 d .
H19A H 0.0939 0.4447 0.0727 0.043 Uiso 1 1 calc R
C1S C 0.4266(3) 0.5689(5) 0.4415(3) 0.0595(13) Uani 1 1 d .
H1SA H 0.3752 0.6159 0.4001 0.071 Uiso 1 1 calc R
C2S C 0.5063(3) 0.6395(5) 0.4700(3) 0.0598(13) Uani 1 1 d .
H2SA H 0.5111 0.7374 0.4498 0.072 Uiso 1 1 calc R
C3S C 0.5796(3) 0.5701(5) 0.5275(3) 0.0640(14) Uani 1 1 d .
H3SA H 0.6359 0.6191 0.5464 0.077 Uiso 1 1 calc R

loop_
_atom_site_aniso_label
_atom_site_aniso_U_11
_atom_site_aniso_U_22
_atom_site_aniso_U_33
_atom_site_aniso_U_23
_atom_site_aniso_U_13
_atom_site_aniso_U_12
Fe1 0.0163(2) 0.0167(2) 0.01583(19) -0.00145(16) 0.00479(15) 0.00022(16)
Cl1 0.0197(3) 0.0368(4) 0.0213(4) 0.0004(3) 0.0032(3) 0.0085(3)
O1 0.0465(14) 0.0423(14) 0.0277(12) 0.0005(11) 0.0117(11) -0.0077(12)
N1 0.0349(15) 0.0293(15) 0.0295(14) 0.0000(12) 0.0099(12) -0.0038(12)
N2 0.0290(14) 0.0393(17) 0.0311(14) -0.0059(12) 0.0087(12) -0.0044(13)
C1 0.0398(18) 0.0286(18) 0.0321(17) 0.0075(14) 0.0130(15) 0.0094(16)
C2 0.0340(18) 0.037(2) 0.0328(17) 0.0071(15) 0.0102(15) 0.0025(16)
C3 0.041(2) 0.046(2) 0.046(2) 0.0134(17) 0.0190(17) 0.0020(18)
C4 0.0282(18) 0.041(2) 0.056(2) 0.0020(18) 0.0103(17) -0.0048(16)
C5 0.0387(19) 0.034(2) 0.043(2) -0.0020(16) 0.0119(16) -0.0052(17)
C6 0.0377(18) 0.0229(17) 0.0333(17) 0.0011(14) 0.0100(15) 0.0001(15)
C7 0.0410(19) 0.0268(18) 0.0399(19) -0.0030(15) 0.0161(16) -0.0029(16)
C8 0.0310(17) 0.0307(19) 0.0292(17) 0.0001(14) 0.0086(14) 0.0062(15)
C9 0.0361(17) 0.0322(19) 0.0386(18) -0.0004(15) 0.0191(15) -0.0084(15)
C10 0.049(2) 0.036(2) 0.0354(18) 0.0020(16) 0.0140(16) -0.0088(18)
C11 0.063(2) 0.045(2) 0.051(2) -0.0057(18) 0.0301(19) -0.015(2)
C12 0.0361(19) 0.062(3) 0.061(2) 0.003(2) 0.0205(18) -0.006(2)
C13 0.053(2) 0.035(2) 0.059(2) 0.0015(18) 0.0293(19) 0.0075(18)
C14 0.066(2) 0.047(2) 0.049(2) -0.0206(18) 0.027(2) -0.022(2)
C15 0.0334(18) 0.037(2) 0.0375(19) -0.0016(16) 0.0084(15) -0.0043(16)
C16 0.043(2) 0.035(2) 0.041(2) 0.0020(16) 0.0085(17) 0.0047(17)
C17 0.051(2) 0.032(2) 0.043(2) -0.0029(17) 0.0110(18) 0.0012(18)
C18 0.048(2) 0.036(2) 0.044(2) -0.0071(17) 0.0133(18) -0.0045(18)
C19 0.0309(17) 0.039(2) 0.0361(18) -0.0014(16) 0.0076(15) 0.0013(16)
C1S 0.060(3) 0.054(3) 0.053(3) -0.003(2) 0.004(2) 0.026(2)
C2S 0.065(3) 0.044(2) 0.072(3) 0.007(2) 0.025(2) 0.010(2)
C3S 0.047(2) 0.046(3) 0.093(3) -0.012(2) 0.016(2) 0.000(2)

loop_
_atom_type_symbol
_atom_type_description
_atom_type_scat_dispersion_real
_atom_type_scat_dispersion_imag
_atom_type_scat_source
C C 0.0033 0.0016 'International Tables Vol C Tables 4.2.6.8 and 6.1.1.4'
H H 0.0000 0.0000 'International Tables Vol C Tables 4.2.6.8 and 6.1.1.4'
N N 0.0061 0.0033 'International Tables Vol C Tables 4.2.6.8 and 6.1.1.4'
O O 0.0106 0.0060 'International Tables Vol C Tables 4.2.6.8 and 6.1.1.4'
Cl Cl 0.1484 0.1585 'International Tables Vol C Tables 4.2.6.8 and 6.1.1.4'
Fe Fe 0.3463 0.8444 'International Tables Vol C Tables 4.2.6.8 and 6.1.1.4'

loop_
_geom_angle_atom_site_label_1
_geom_angle_atom_site_label_2
_geom_angle_atom_site_label_3
_geom_angle
_geom_angle_site_symmetry_3
C1 Fe1 N1 95.73(13) .
C1 Fe1 N2 109.82(13) .
N1 Fe1 N2 105.43(11) .
C1 Fe1 Cl1 134.14(10) .
N1 Fe1 Cl1 107.74(8) .
N2 Fe1 Cl1 101.26(7) .
C8 O1 C10 105.8(3) .
C8 N1 C9 107.5(3) .
C8 N1 Fe1 119.7(2) .
C9 N1 Fe1 132.9(2) .
C19 N2 C15 117.6(3) .
C19 N2 Fe1 124.4(2) .
C15 N2 Fe1 117.8(2) .
C2 C1 C6 116.5(3) .
C2 C1 Fe1 121.7(3) .
C6 C1 Fe1 121.4(3) .
C3 C2 C1 123.0(3) .
C4 C3 C2 119.5(4) .
C5 C4 C3 119.0(3) .
C4 C5 C6 122.0(3) .
C5 C6 C1 119.8(3) .
C5 C6 C7 119.0(3) .
C1 C6 C7 121.0(3) .
C8 C7 C14 108.3(3) .
C8 C7 C6 112.4(3) .
C14 C7 C6 113.2(3) .
C8 C7 C13 105.5(3) .
C14 C7 C13 108.5(3) .
C6 C7 C13 108.6(3) .
N1 C8 O1 116.5(3) .
N1 C8 C7 127.2(3) .
O1 C8 C7 116.0(3) .
N1 C9 C11 111.9(3) .
N1 C9 C10 101.0(3) .
C11 C9 C10 112.6(3) .
N1 C9 C12 107.3(3) .
C11 C9 C12 112.1(3) .
C10 C9 C12 111.3(3) .
O1 C10 C9 103.5(3) .
N2 C15 C16 123.4(3) .
C17 C16 C15 118.2(3) .
C18 C17 C16 118.9(4) .
C17 C18 C19 119.8(4) .
N2 C19 C18 122.1(3) .
C2S C1S C3S 119.5(4) 3_666
C3S C2S C1S 119.7(4) .
C2S C3S C1S 120.8(4) 3_666

loop_
_geom_bond_atom_site_label_1
_geom_bond_atom_site_label_2
_geom_bond_distance
_geom_bond_site_symmetry_2
Fe1 C1 1.984(4) .
Fe1 N1 2.053(3) .
Fe1 N2 2.090(3) .
Fe1 Cl1 2.2797(8) .
O1 C8 1.343(4) .
O1 C10 1.456(4) .
N1 C8 1.272(4) .
N1 C9 1.498(4) .
N2 C19 1.325(4) .
N2 C15 1.341(4) .
C1 C2 1.397(5) .
C1 C6 1.420(5) .
C2 C3 1.386(5) .
C3 C4 1.385(5) .
C4 C5 1.377(5) .
C5 C6 1.393(5) .
C6 C7 1.543(5) .
C7 C8 1.528(5) .
C7 C14 1.527(5) .
C7 C13 1.546(5) .
C9 C11 1.512(5) .
C9 C10 1.520(5) .
C9 C12 1.523(5) .
C15 C16 1.376(5) .
C16 C17 1.376(5) .
C17 C18 1.359(5) .
C18 C19 1.384(5) .
C1S C2S 1.351(6) .
C1S C3S 1.360(7) 3_666
C2S C3S 1.356(6) .
C3S C1S 1.360(7) 3_666
